data_8103531
loop_
_publ_author_name
'Bartl, H.'
'Rodek, E.'

_publ_section_title
;
 Untersuchung der Kristall- und Molekuelstruktur von S3 N2 O5
;
_journal_name_full 'Zeitschrift fuer Kristallographie (149,1979-)'
_journal_page_first 101
_journal_page_last 102
_journal_volume 149
_journal_year 1979
_chemical_formula_sum 'N2 O5 S3'
_chemical_name_systematic 'S3 N2 O5'
_space_group_IT_number 14
_symmetry_space_group_name_Hall '-P 2ybc'
_symmetry_space_group_name_H-M 'P 1 21/c 1'
_cell_angle_alpha 90
_cell_angle_beta 112.4
_cell_angle_gamma 90
_cell_formula_units_Z 4
_cell_length_a 8.827
_cell_length_b 9.958
_cell_length_c 7.841
_cell_volume 637.214
_citation_journal_id_ASTM ZEKRDZ
_cod_data_source_file Bartl_ZEKRDZ_1979_291.cif
_cod_data_source_block N2O5S3
_cod_original_cell_volume 637.2139
_cod_database_code 8103531

loop_
_symmetry_equiv_pos_as_xyz
x,y,z
-x,y+1/2,-z+1/2
-x,-y,-z
x,-y-1/2,z-1/2

loop_
_atom_site_label
_atom_site_type_symbol
_atom_site_fract_x
_atom_site_fract_y
_atom_site_fract_z
_atom_site_occupancy
_atom_site_U_iso_or_equiv
N1 N-1 0.7876 0.5878 0.5948 1 0.0
O1 O-2 0.8293 0.3968 0.8237 1 0.0
O3 O-2 0.6205 0.3749 0.5003 1 0.0
N2 N-1 0.7198 0.6193 0.8966 1 0.0
O4 O-2 0.5349 0.4144 0.8398 1 0.0
O5 O-2 0.8059 0.4275 0.1143 1 0.0
S3 S 0.7506 0.6815 0.7321 1 0.0
O2 O-2 0.9395 0.3744 0.5829 1 0.0
S2 S+6 0.7087 0.4568 0.9228 1 0.0
S1 S+6 0.789 0.4234 0.6065 1 0.0
